data_4083130
loop_
_publ_author_name
'Metre, Ramesh K.'
'Kundu, Subrata'
'Sahoo, Dipankar'
'Chandrasekhar, Vadapalli'

_publ_section_title
;
 Reactions of RTeCl3(R = 2-phenylazophenyl) with Diorganophosphinic Acids.
 Te--C Bond Cleavage and Stabilization of the Te&#x2550;O Motif in an
 Umbrella-Shaped Te5O11P2Multi-metallacyclic Framework
;
_journal_issue 9
_journal_name_full Organometallics
_journal_page_first 2380
_journal_paper_doi 10.1021/om5000216
_journal_volume 33
_journal_year 2014
_chemical_formula_sum 'C84 H92 N8 O11 P2 Te5'
_chemical_formula_weight 2089.60
_chemical_name_systematic
; 
 ? 
;
_space_group_IT_number 2
_symmetry_cell_setting triclinic
_symmetry_space_group_name_Hall '-P 1'
_symmetry_space_group_name_H-M 'P -1'
_atom_sites_solution_hydrogens geom
_atom_sites_solution_primary direct
_atom_sites_solution_secondary difmap
_audit_creation_method SHELXL-97
_cell_angle_alpha 82.173(5)
_cell_angle_beta 74.833(5)
_cell_angle_gamma 73.995(5)
_cell_formula_units_Z 2
_cell_length_a 10.852(5)
_cell_length_b 19.673(5)
_cell_length_c 20.666(5)
_cell_measurement_temperature 100(2)
_cell_measurement_theta_max 28.19
_cell_measurement_theta_min 2.46
_cell_volume 4084(2)
_computing_structure_refinement 'SHELXL-97 (Sheldrick, 1997)'
_computing_structure_solution 'SHELXS-97 (Sheldrick, 1990)'
_diffrn_ambient_temperature 100(2)
_diffrn_measured_fraction_theta_full 0.995
_diffrn_measured_fraction_theta_max 0.995
_diffrn_radiation_monochromator graphite
_diffrn_radiation_source 'fine-focus sealed tube'
_diffrn_radiation_type MoK\a
_diffrn_radiation_wavelength 0.71069
_diffrn_reflns_av_R_equivalents 0.0518
_diffrn_reflns_av_sigmaI/netI 0.0847
_diffrn_reflns_limit_h_max 13
_diffrn_reflns_limit_h_min -13
_diffrn_reflns_limit_k_max 19
_diffrn_reflns_limit_k_min -23
_diffrn_reflns_limit_l_max 25
_diffrn_reflns_limit_l_min -24
_diffrn_reflns_number 29518
_diffrn_reflns_theta_full 25.50
_diffrn_reflns_theta_max 25.50
_diffrn_reflns_theta_min 2.01
_exptl_absorpt_coefficient_mu 1.869
_exptl_absorpt_correction_T_max 0.7457
_exptl_absorpt_correction_T_min 0.5983
_exptl_absorpt_correction_type empirical
_exptl_absorpt_process_details sadabs
_exptl_crystal_colour orange
_exptl_crystal_density_diffrn 1.699
_exptl_crystal_density_method 'not measured'
_exptl_crystal_description block
_exptl_crystal_F_000 2060.0
_exptl_crystal_size_max 0.18
_exptl_crystal_size_mid 0.18
_exptl_crystal_size_min 0.15
_refine_diff_density_max 3.209
_refine_diff_density_min -1.682
_refine_diff_density_rms 0.229
_refine_ls_extinction_method none
_refine_ls_goodness_of_fit_ref 1.049
_refine_ls_hydrogen_treatment mixed
_refine_ls_matrix_type full
_refine_ls_number_parameters 991
_refine_ls_number_reflns 15138
_refine_ls_number_restraints 60
_refine_ls_restrained_S_all 1.868
_refine_ls_R_factor_all 0.0933
_refine_ls_R_factor_gt 0.0592
_refine_ls_shift/su_max 0.000
_refine_ls_shift/su_mean 0.000
_refine_ls_structure_factor_coef Fsqd
_refine_ls_weighting_details 'calc w=1/[\s^2^(Fo^2^)+(0.0903P)^2^+0.1266P] where P=(Fo^2^+2Fc^2^)/3'
_refine_ls_weighting_scheme calc
_refine_ls_wR_factor_gt 0.1439
_refine_ls_wR_factor_ref 0.1618
_reflns_number_gt 10674
_reflns_number_total 15138
_reflns_threshold_expression >2sigma(I)
_cod_data_source_file om5000216_si_001.cif
_cod_data_source_block 2
_cod_depositor_comments
;
The following automatic conversions were performed:

'_symmetry_cell_setting' value 'Triclinic' changed to 'triclinic'
according to
/usr/data/users/saulius/crontab/automatic-downloads/rss-feeds/ACS/lib/dictionaries/cif_core.dic
dictionary named 'cif_core.dic' version 2.4.2 from 2011-04-26.

Automatic conversion script
Id: cif_fix_values 2281 2013-09-26 08:29:07Z andrius 

 Adding full bibliography for 4083129--4083130.cif.
;
_cod_database_code 4083130

loop_
_symmetry_equiv_pos_as_xyz
'x, y, z'
'-x, -y, -z'

loop_
_atom_site_label
_atom_site_type_symbol
_atom_site_fract_x
_atom_site_fract_y
_atom_site_fract_z
_atom_site_U_iso_or_equiv
_atom_site_adp_type
_atom_site_occupancy
_atom_site_symmetry_multiplicity
_atom_site_calc_flag
_atom_site_refinement_flags
Te1 Te 1.26074(9) 0.25007(5) 0.24999(5) 0.0136(2) Uani 1 1 d .
Te2 Te 1.06279(9) 0.34456(5) 0.15242(5) 0.0137(2) Uani 1 1 d .
Te3 Te 1.17051(9) 0.16079(5) 0.15193(5) 0.0139(2) Uani 1 1 d .
Te4 Te 1.05977(9) 0.15553(5) 0.34759(5) 0.0135(2) Uani 1 1 d .
Te5 Te 0.98317(9) 0.33939(5) 0.34812(5) 0.0139(2) Uani 1 1 d .
P1 P 0.9818(4) 0.5011(2) 0.2509(2) 0.0189(9) Uani 1 1 d .
P2 P 1.2339(4) -0.0009(2) 0.2494(2) 0.0189(9) Uani 1 1 d .
C8 C 1.1325(15) 0.3978(7) 0.0583(7) 0.018(3) Uani 1 1 d .
O3 O 1.1471(10) 0.0371(5) 0.3106(5) 0.023(2) Uani 1 1 d .
O12 O 1.2236(9) 0.3342(5) 0.1776(5) 0.016(2) Uani 1 1 d .
C39 C 1.0886(14) 0.1029(7) 0.4423(7) 0.016(3) Uani 1 1 d .
C56 C 1.0153(16) -0.0209(9) 0.2204(9) 0.032(4) Uani 1 1 d .
H56A H 0.9621 -0.0026 0.2629 0.039 Uiso 1 1 calc R
H56B H 1.0239 0.0192 0.1881 0.039 Uiso 1 1 calc R
O4 O 1.2663(10) 0.0455(6) 0.1845(6) 0.027(3) Uani 1 1 d U
O16 O 1.3149(9) 0.1814(5) 0.1735(5) 0.014(2) Uani 1 1 d .
O2 O 0.9970(12) 0.4553(5) 0.3150(5) 0.027(2) Uani 1 1 d U
C40 C 1.2148(15) 0.0790(8) 0.4508(8) 0.021(3) Uani 1 1 d .
H40 H 1.2860 0.0834 0.4154 0.026 Uiso 1 1 calc R
C9 C 1.2445(15) 0.4213(7) 0.0486(8) 0.020(3) Uani 1 1 d .
H9 H 1.2849 0.4169 0.0840 0.024 Uiso 1 1 calc R
O20 O 1.2356(9) 0.1662(5) 0.3227(5) 0.016(2) Uani 1 1 d .
C69 C 0.8003(17) 0.5990(9) 0.3347(8) 0.027(4) Uani 1 1 d .
H69A H 0.8209 0.5630 0.3700 0.032 Uiso 1 1 calc R
H69B H 0.8608 0.6291 0.3271 0.032 Uiso 1 1 calc R
C49 C 0.8447(15) 0.4007(8) 0.4860(8) 0.018(3) Uani 1 1 d .
N8 N 0.7370(12) 0.3708(6) 0.4204(6) 0.017(3) Uani 1 1 d .
O8 O 1.1701(9) 0.3185(5) 0.3264(5) 0.016(2) Uani 1 1 d .
N4 N 1.0281(12) 0.1289(6) 0.0795(6) 0.019(3) Uani 1 1 d .
O5 O 0.9833(9) 0.2438(5) 0.3947(5) 0.015(2) Uani 1 1 d .
O6 O 1.1224(9) 0.2562(5) 0.1056(5) 0.014(2) Uani 1 1 d .
C48 C 0.9674(14) 0.3754(8) 0.4427(8) 0.017(3) Uani 1 1 d U
C29 C 0.6320(18) 0.1283(9) 0.1532(11) 0.041(5) Uani 1 1 d .
H29 H 0.5438 0.1284 0.1707 0.050 Uiso 1 1 calc R
C27 C 0.8345(17) 0.0891(9) 0.0720(10) 0.036(5) Uani 1 1 d .
H27 H 0.8822 0.0626 0.0353 0.043 Uiso 1 1 calc R
C67 C 1.3715(16) -0.0963(10) 0.3337(9) 0.037(5) Uani 1 1 d .
H67A H 1.3285 -0.1321 0.3294 0.044 Uiso 1 1 calc R
H67B H 1.3153 -0.0675 0.3700 0.044 Uiso 1 1 calc R
C75 C 1.1080(17) 0.5969(10) 0.1673(9) 0.034(4) Uani 1 1 d .
H75A H 1.0252 0.6329 0.1723 0.041 Uiso 1 1 calc R
H75B H 1.1151 0.5687 0.1308 0.041 Uiso 1 1 calc R
N5 N 0.9553(12) 0.3826(7) 0.0085(6) 0.021(3) Uani 1 1 d .
N1 N 0.8472(12) 0.1179(7) 0.4916(6) 0.020(3) Uani 1 1 d .
C70 C 0.6600(17) 0.6434(10) 0.3577(9) 0.036(4) Uani 1 1 d .
H70A H 0.6507 0.6630 0.3998 0.043 Uiso 1 1 calc R
H70B H 0.6424 0.6826 0.3246 0.043 Uiso 1 1 calc R
C53 C 0.4147(19) 0.3717(9) 0.3470(12) 0.043(5) Uani 1 1 d .
H53 H 0.3439 0.3720 0.3294 0.051 Uiso 1 1 calc R
C10 C 1.2985(15) 0.4519(8) -0.0139(8) 0.022(4) Uani 1 1 d .
H10 H 1.3745 0.4675 -0.0198 0.027 Uiso 1 1 calc R
C31 C 0.8229(15) 0.1658(9) 0.1568(8) 0.025(4) Uani 1 1 d .
H31 H 0.8631 0.1907 0.1766 0.030 Uiso 1 1 calc R
N3 N 1.0960(13) 0.0962(7) 0.0294(6) 0.022(3) Uani 1 1 d .
N7 N 0.7224(13) 0.4035(7) 0.4714(6) 0.023(3) Uani 1 1 d .
C43 C 1.0029(15) 0.0646(8) 0.5572(8) 0.023(4) Uani 1 1 d U
H43 H 0.9312 0.0608 0.5926 0.027 Uiso 1 1 calc R
C73 C 0.7151(18) 0.5207(10) 0.2804(9) 0.036(4) Uani 1 1 d .
H73A H 0.7229 0.5007 0.2387 0.043 Uiso 1 1 calc R
H73B H 0.7315 0.4818 0.3138 0.043 Uiso 1 1 calc R
N2 N 0.8321(12) 0.1321(7) 0.4324(6) 0.020(3) Uani 1 1 d .
C80 C 0.852(3) 0.2651(13) 0.6855(12) 0.065(7) Uani 1 1 d .
H80 H 0.7802 0.2770 0.7217 0.078 Uiso 1 1 calc R
C41 C 1.2354(15) 0.0477(8) 0.5134(8) 0.023(4) Uani 1 1 d .
H41 H 1.3210 0.0316 0.5194 0.027 Uiso 1 1 calc R
N6 N 0.8966(13) 0.3678(7) 0.0675(7) 0.023(3) Uani 1 1 d .
C62 C 1.3897(14) -0.0501(8) 0.2688(8) 0.020(3) Uani 1 1 d .
H62 H 1.4390 -0.0809 0.2323 0.024 Uiso 1 1 calc R
C42 C 1.1304(15) 0.0405(8) 0.5667(8) 0.023(4) Uani 1 1 d U
H42 H 1.1451 0.0198 0.6081 0.028 Uiso 1 1 calc R
C55 C 0.6446(16) 0.3347(9) 0.3438(8) 0.025(4) Uani 1 1 d .
H55 H 0.7295 0.3096 0.3244 0.030 Uiso 1 1 calc R
C38 C 0.9827(14) 0.0948(8) 0.4939(8) 0.019(3) Uani 1 1 d .
C24 C 1.3100(16) 0.0736(8) -0.0463(8) 0.025(4) Uani 1 1 d .
H24 H 1.2734 0.0568 -0.0749 0.029 Uiso 1 1 calc R
C47 C 0.8377(17) 0.4263(8) 0.5468(8) 0.027(4) Uani 1 1 d .
H47 H 0.7559 0.4428 0.5755 0.032 Uiso 1 1 calc R
C76 C 1.2229(19) 0.6332(11) 0.1492(11) 0.048(5) Uani 1 1 d U
H76A H 1.2237 0.6602 0.1062 0.058 Uiso 1 1 calc R
H76B H 1.2108 0.6657 0.1829 0.058 Uiso 1 1 calc R
C25 C 1.2306(15) 0.0993(7) 0.0148(8) 0.021(3) Uani 1 1 d .
C12 C 1.1249(16) 0.4350(8) -0.0571(8) 0.024(4) Uani 1 1 d .
H12 H 1.0841 0.4391 -0.0923 0.028 Uiso 1 1 calc R
C28 C 0.7036(18) 0.0910(9) 0.0986(12) 0.044(6) Uani 1 1 d .
H28 H 0.6626 0.0663 0.0790 0.053 Uiso 1 1 calc R
C61 C 1.1522(14) -0.0622(8) 0.2293(8) 0.022(3) Uani 1 1 d .
H61 H 1.1425 -0.0982 0.2667 0.026 Uiso 1 1 calc R
C66 C 1.5058(19) -0.1327(13) 0.3507(11) 0.057(6) Uani 1 1 d .
H66A H 1.4920 -0.1605 0.3933 0.069 Uiso 1 1 calc R
H66B H 1.5593 -0.1646 0.3163 0.069 Uiso 1 1 calc R
C87 C 0.300(3) 0.2351(13) 0.8150(12) 0.065(7) Uani 1 1 d .
H87 H 0.2747 0.2247 0.7786 0.078 Uiso 1 1 calc R
C13 C 1.0725(14) 0.4047(7) 0.0057(7) 0.017(3) Uani 1 1 d .
C14 C 0.7809(15) 0.3447(8) 0.0719(8) 0.022(3) Uani 1 1 d .
C68 C 0.8208(15) 0.5625(8) 0.2695(8) 0.021(4) Uani 1 1 d .
H68 H 0.8121 0.5984 0.2319 0.026 Uiso 1 1 calc R
C19 C 0.6737(15) 0.3651(8) 0.1255(8) 0.024(4) Uani 1 1 d .
H19 H 0.6800 0.3916 0.1580 0.029 Uiso 1 1 calc R
C74 C 1.1077(15) 0.5498(8) 0.2315(8) 0.021(3) Uani 1 1 d .
H74 H 1.0900 0.5803 0.2684 0.025 Uiso 1 1 calc R
C16 C 0.6591(16) 0.2811(10) 0.0324(9) 0.032(4) Uani 1 1 d .
H16 H 0.6546 0.2512 0.0023 0.039 Uiso 1 1 calc R
C33 C 0.6662(17) 0.1345(8) 0.3748(9) 0.027(4) Uani 1 1 d .
H33 H 0.7316 0.1080 0.3425 0.033 Uiso 1 1 calc R
C20 C 1.2862(14) 0.1240(8) 0.0572(8) 0.018(3) Uani 1 1 d U
C18 C 0.5570(16) 0.3461(8) 0.1306(9) 0.027(4) Uani 1 1 d .
H18 H 0.4840 0.3613 0.1655 0.033 Uiso 1 1 calc R
C32 C 0.6980(15) 0.1552(8) 0.4279(8) 0.022(3) Uani 1 1 d .
C36 C 0.4734(16) 0.2184(10) 0.4674(8) 0.031(4) Uani 1 1 d .
H36 H 0.4095 0.2478 0.4980 0.037 Uiso 1 1 calc R
C88 C 0.422(3) 0.2445(11) 0.8056(11) 0.061(7) Uani 1 1 d .
H88 H 0.4808 0.2382 0.7637 0.073 Uiso 1 1 calc R
C21 C 1.4158(15) 0.1248(9) 0.0383(8) 0.024(4) Uani 1 1 d .
H21 H 1.4527 0.1428 0.0659 0.029 Uiso 1 1 calc R
C50 C 0.6233(14) 0.3722(8) 0.3990(8) 0.020(3) Uani 1 1 d .
C34 C 0.5338(16) 0.1536(9) 0.3697(9) 0.030(4) Uani 1 1 d .
H34 H 0.5113 0.1379 0.3349 0.036 Uiso 1 1 calc R
C78 C 1.3530(19) 0.5336(11) 0.2118(14) 0.057(7) Uani 1 1 d .
H78A H 1.4368 0.4985 0.2079 0.068 Uiso 1 1 calc R
H78B H 1.3433 0.5636 0.2472 0.068 Uiso 1 1 calc R
C81 C 0.974(3) 0.2548(11) 0.6942(11) 0.058(6) Uani 1 1 d .
H81 H 0.9856 0.2606 0.7360 0.069 Uiso 1 1 calc R
C64 C 1.5972(19) -0.0335(12) 0.2906(15) 0.062(8) Uani 1 1 d .
H64A H 1.6550 -0.0630 0.2551 0.074 Uiso 1 1 calc R
H64B H 1.6403 0.0021 0.2952 0.074 Uiso 1 1 calc R
C89 C 0.463(3) 0.2636(12) 0.8584(13) 0.078(9) Uani 1 1 d .
H89 H 0.5460 0.2710 0.8524 0.093 Uiso 1 1 calc R
C23 C 1.4404(18) 0.0729(9) -0.0644(9) 0.032(4) Uani 1 1 d .
H23 H 1.4930 0.0552 -0.1048 0.039 Uiso 1 1 calc R
C59 C 1.1609(17) -0.1439(10) 0.1416(9) 0.035(4) Uani 1 1 d .
H59A H 1.2132 -0.1629 0.0992 0.042 Uiso 1 1 calc R
H59B H 1.1489 -0.1834 0.1742 0.042 Uiso 1 1 calc R
C22 C 1.4930(16) 0.0984(9) -0.0226(9) 0.029(4) Uani 1 1 d .
H22 H 1.5819 0.0983 -0.0350 0.035 Uiso 1 1 calc R
C26 C 0.8947(15) 0.1274(8) 0.1007(8) 0.021(3) Uani 1 1 d .
C72 C 0.5754(17) 0.5660(11) 0.3033(9) 0.039(5) Uani 1 1 d .
H72A H 0.5552 0.6026 0.2683 0.047 Uiso 1 1 calc R
H72B H 0.5134 0.5368 0.3112 0.047 Uiso 1 1 calc R
C60 C 1.2332(15) -0.0986(9) 0.1659(8) 0.027(4) Uani 1 1 d .
H60A H 1.3155 -0.1286 0.1744 0.033 Uiso 1 1 calc R
H60B H 1.2544 -0.0629 0.1305 0.033 Uiso 1 1 calc R
C17 C 0.5503(16) 0.3054(9) 0.0844(9) 0.030(4) Uani 1 1 d .
H17 H 0.4717 0.2934 0.0875 0.037 Uiso 1 1 calc R
C86 C 0.210(3) 0.2406(11) 0.8781(14) 0.084(9) Uani 1 1 d .
H86 H 0.1262 0.2334 0.8849 0.101 Uiso 1 1 calc R
C71 C 0.5610(19) 0.6001(12) 0.3670(11) 0.049(5) Uani 1 1 d .
H71A H 0.4725 0.6304 0.3798 0.059 Uiso 1 1 calc R
H71B H 0.5733 0.5635 0.4029 0.059 Uiso 1 1 calc R
C51 C 0.4976(16) 0.4109(9) 0.4280(10) 0.031(4) Uani 1 1 d .
H51 H 0.4839 0.4379 0.4640 0.037 Uiso 1 1 calc R
C35 C 0.4382(17) 0.1951(9) 0.4156(9) 0.031(4) Uani 1 1 d .
H35 H 0.3508 0.2077 0.4123 0.037 Uiso 1 1 calc R
C54 C 0.5391(18) 0.3343(9) 0.3168(9) 0.034(4) Uani 1 1 d .
H54 H 0.5530 0.3093 0.2794 0.041 Uiso 1 1 calc R
C15 C 0.7745(15) 0.3019(9) 0.0259(8) 0.025(4) Uani 1 1 d .
H15 H 0.8470 0.2871 -0.0093 0.030 Uiso 1 1 calc R
C85 C 0.830(4) 0.2582(12) 0.6232(16) 0.092(11) Uani 1 1 d .
H85 H 0.7460 0.2644 0.6171 0.111 Uiso 1 1 calc R
C46 C 0.9490(18) 0.4274(9) 0.5644(9) 0.032(4) Uani 1 1 d .
H46 H 0.9435 0.4456 0.6046 0.039 Uiso 1 1 calc R
C52 C 0.3927(17) 0.4086(10) 0.4025(12) 0.044(5) Uani 1 1 d .
H52 H 0.3072 0.4321 0.4231 0.053 Uiso 1 1 calc R
C37 C 0.6016(15) 0.1983(9) 0.4735(8) 0.025(4) Uani 1 1 d .
H37 H 0.6239 0.2137 0.5085 0.030 Uiso 1 1 calc R
C63 C 1.4692(17) 0.0028(10) 0.2708(12) 0.046(5) Uani 1 1 d .
H63A H 1.4880 0.0275 0.2268 0.055 Uiso 1 1 calc R
H63B H 1.4168 0.0377 0.3026 0.055 Uiso 1 1 calc R
C57 C 0.9454(17) -0.0662(10) 0.1964(10) 0.039(5) Uani 1 1 d .
H57A H 0.9283 -0.1036 0.2306 0.047 Uiso 1 1 calc R
H57B H 0.8614 -0.0373 0.1891 0.047 Uiso 1 1 calc R
C30 C 0.6914(16) 0.1662(9) 0.1825(9) 0.031(4) Uani 1 1 d .
H30 H 0.6428 0.1919 0.2195 0.038 Uiso 1 1 calc R
C82 C 1.085(3) 0.2355(12) 0.6413(16) 0.085(9) Uani 1 1 d .
H82 H 1.1701 0.2270 0.6477 0.102 Uiso 1 1 calc R
C45 C 1.0706(18) 0.4014(9) 0.5222(9) 0.031(4) Uani 1 1 d .
H45 H 1.1471 0.4012 0.5346 0.038 Uiso 1 1 calc R
C44 C 1.0795(16) 0.3754(8) 0.4614(8) 0.024(4) Uani 1 1 d .
H44 H 1.1617 0.3579 0.4333 0.029 Uiso 1 1 calc R
C83 C 1.064(4) 0.2295(12) 0.5781(15) 0.107(14) Uani 1 1 d .
H83 H 1.1352 0.2172 0.5415 0.128 Uiso 1 1 calc R
C11 C 1.2384(16) 0.4591(8) -0.0670(8) 0.025(4) Uani 1 1 d .
H11 H 1.2733 0.4796 -0.1086 0.030 Uiso 1 1 calc R
C58 C 1.0271(19) -0.0983(12) 0.1327(10) 0.048(5) Uani 1 1 d .
H58A H 1.0400 -0.0608 0.0978 0.058 Uiso 1 1 calc R
H58B H 0.9808 -0.1271 0.1185 0.058 Uiso 1 1 calc R
C79 C 1.2418(18) 0.4967(10) 0.2297(12) 0.049(6) Uani 1 1 d .
H79A H 1.2406 0.4710 0.2733 0.058 Uiso 1 1 calc R
H79B H 1.2572 0.4626 0.1968 0.058 Uiso 1 1 calc R
C65 C 1.5770(19) -0.0783(14) 0.3550(13) 0.062(8) Uani 1 1 d .
H65A H 1.5260 -0.0484 0.3913 0.074 Uiso 1 1 calc R
H65B H 1.6618 -0.1020 0.3647 0.074 Uiso 1 1 calc R
C77 C 1.352(2) 0.5786(15) 0.1455(13) 0.075(10) Uani 1 1 d .
H77A H 1.4232 0.6021 0.1352 0.090 Uiso 1 1 calc R
H77B H 1.3667 0.5481 0.1096 0.090 Uiso 1 1 calc R
C92 C 0.255(3) 0.2576(12) 0.9300(15) 0.076(7) Uani 1 1 d U
H92 H 0.1995 0.2593 0.9729 0.092 Uiso 1 1 calc R
C91 C 0.369(3) 0.2713(11) 0.9218(13) 0.080(6) Uani 1 1 d U
H91 H 0.3892 0.2862 0.9576 0.097 Uiso 1 1 calc R
C93 C 0.941(4) 0.2417(13) 0.5717(15) 0.086(7) Uani 1 1 d U
H93 H 0.9285 0.2388 0.5294 0.103 Uiso 1 1 calc R
O7 O 1.0861(9) 0.2499(5) 0.2501(5) 0.013(2) Uani 1 1 d .
O1 O 0.9939(11) 0.4632(5) 0.1894(5) 0.025(3) Uani 1 1 d .

loop_
_atom_site_aniso_label
_atom_site_aniso_U_11
_atom_site_aniso_U_22
_atom_site_aniso_U_33
_atom_site_aniso_U_23
_atom_site_aniso_U_13
_atom_site_aniso_U_12
Te1 0.0138(5) 0.0177(5) 0.0091(5) 0.0069(4) -0.0031(4) -0.0071(4)
Te2 0.0162(5) 0.0156(5) 0.0085(5) 0.0050(4) -0.0033(4) -0.0054(4)
Te3 0.0151(5) 0.0165(5) 0.0082(5) 0.0032(4) -0.0004(4) -0.0050(4)
Te4 0.0159(5) 0.0155(5) 0.0081(5) 0.0055(4) -0.0016(4) -0.0066(4)
Te5 0.0178(5) 0.0163(5) 0.0082(5) 0.0033(4) -0.0036(4) -0.0065(4)
P1 0.034(2) 0.014(2) 0.011(2) 0.0063(15) -0.0090(18) -0.0090(17)
P2 0.022(2) 0.015(2) 0.012(2) 0.0052(15) 0.0024(17) -0.0028(16)
C8 0.027(9) 0.011(7) 0.010(8) 0.005(6) -0.003(7) 0.003(6)
O3 0.029(6) 0.017(6) 0.014(6) 0.000(4) 0.003(5) 0.000(5)
O12 0.017(5) 0.017(5) 0.017(6) 0.004(4) -0.005(4) -0.008(4)
C39 0.021(8) 0.017(8) 0.012(8) 0.006(6) -0.004(6) -0.007(6)
C56 0.026(10) 0.038(11) 0.025(10) 0.003(8) -0.002(8) -0.001(8)
O4 0.028(3) 0.026(3) 0.026(3) -0.0001(17) -0.0043(18) -0.0058(18)
O16 0.012(5) 0.015(5) 0.010(5) 0.005(4) -0.001(4) -0.001(4)
O2 0.058(3) 0.012(3) 0.015(3) 0.0100(17) -0.0175(18) -0.0099(18)
C40 0.026(9) 0.018(8) 0.018(9) 0.005(6) -0.002(7) -0.007(7)
C9 0.024(9) 0.018(8) 0.019(9) 0.010(6) -0.012(7) -0.004(7)
O20 0.014(5) 0.022(6) 0.010(5) 0.007(4) -0.003(4) -0.006(4)
C69 0.044(11) 0.028(9) 0.012(9) 0.000(7) -0.008(8) -0.012(8)
C49 0.025(9) 0.018(8) 0.013(8) 0.004(6) -0.003(7) -0.009(6)
N8 0.026(7) 0.020(7) 0.006(6) 0.006(5) -0.003(5) -0.008(5)
O8 0.018(5) 0.019(6) 0.017(6) 0.005(4) -0.009(5) -0.011(4)
N4 0.029(8) 0.018(7) 0.010(7) 0.005(5) -0.006(6) -0.006(6)
O5 0.022(6) 0.014(5) 0.008(5) 0.003(4) -0.003(4) -0.007(4)
O6 0.018(5) 0.014(5) 0.007(5) 0.002(4) -0.001(4) -0.002(4)
C48 0.018(4) 0.017(4) 0.016(4) -0.0006(18) -0.0043(19) -0.0040(19)
C29 0.025(10) 0.025(10) 0.073(16) 0.005(10) -0.010(10) -0.010(8)
C27 0.027(10) 0.028(10) 0.052(13) -0.006(9) -0.017(9) 0.004(8)
C67 0.023(10) 0.054(12) 0.023(10) 0.017(9) -0.001(8) -0.006(8)
C75 0.031(10) 0.056(12) 0.020(10) 0.017(8) -0.010(8) -0.022(9)
N5 0.022(7) 0.024(7) 0.013(7) 0.005(5) -0.004(6) -0.006(6)
N1 0.024(7) 0.026(7) 0.014(7) 0.004(5) -0.006(6) -0.012(6)
C70 0.036(11) 0.038(11) 0.029(11) -0.006(8) -0.005(9) -0.002(8)
C53 0.037(11) 0.020(10) 0.079(16) 0.007(10) -0.036(11) -0.005(8)
C10 0.024(9) 0.023(9) 0.019(9) 0.011(7) -0.003(7) -0.012(7)
C31 0.015(8) 0.042(10) 0.020(9) -0.004(7) -0.009(7) -0.004(7)
N3 0.026(7) 0.023(7) 0.015(7) 0.002(6) -0.004(6) -0.005(6)
N7 0.028(8) 0.030(8) 0.012(7) 0.001(6) 0.001(6) -0.014(6)
C43 0.023(4) 0.023(4) 0.023(4) -0.0008(18) -0.0045(19) -0.0059(19)
C73 0.047(12) 0.046(12) 0.027(11) 0.008(8) -0.016(9) -0.027(9)
N2 0.022(7) 0.027(7) 0.011(7) 0.006(5) -0.004(6) -0.008(6)
C80 0.11(2) 0.061(16) 0.037(15) 0.011(11) -0.021(14) -0.039(15)
C41 0.022(9) 0.025(9) 0.020(9) 0.015(7) -0.013(7) -0.007(7)
N6 0.026(7) 0.023(7) 0.017(8) 0.004(6) -0.003(6) -0.006(6)
C62 0.019(8) 0.024(9) 0.012(8) 0.000(6) 0.002(6) -0.004(7)
C42 0.024(4) 0.023(4) 0.023(4) -0.0006(18) -0.0059(19) -0.0058(19)
C55 0.020(9) 0.027(9) 0.027(10) 0.005(7) -0.005(7) -0.007(7)
C38 0.021(8) 0.021(8) 0.016(9) 0.001(6) -0.004(7) -0.008(7)
C24 0.036(10) 0.021(9) 0.012(9) -0.002(6) -0.003(7) -0.004(7)
C47 0.037(10) 0.025(9) 0.020(9) -0.004(7) -0.002(8) -0.013(8)
C76 0.048(5) 0.049(5) 0.048(5) -0.0023(18) -0.011(2) -0.013(2)
C25 0.022(9) 0.012(8) 0.021(9) 0.005(6) -0.001(7) 0.000(6)
C12 0.037(10) 0.019(8) 0.016(9) 0.005(6) -0.013(8) -0.004(7)
C28 0.030(11) 0.024(10) 0.089(18) -0.006(10) -0.028(11) -0.008(8)
C61 0.021(8) 0.021(8) 0.022(9) 0.013(7) -0.005(7) -0.008(7)
C66 0.033(12) 0.099(19) 0.032(13) 0.031(12) -0.013(10) -0.014(12)
C87 0.068(17) 0.059(16) 0.039(15) 0.007(11) 0.010(12) 0.005(13)
C13 0.014(8) 0.018(8) 0.016(8) -0.002(6) -0.003(6) 0.001(6)
C14 0.021(9) 0.025(9) 0.019(9) 0.009(7) -0.010(7) -0.006(7)
C68 0.027(9) 0.023(9) 0.020(9) 0.004(7) -0.010(7) -0.016(7)
C19 0.026(9) 0.023(9) 0.022(9) 0.004(7) -0.006(7) -0.005(7)
C74 0.031(9) 0.024(9) 0.010(8) 0.001(6) -0.008(7) -0.008(7)
C16 0.027(10) 0.049(12) 0.026(10) 0.007(8) -0.013(8) -0.017(8)
C33 0.033(10) 0.023(9) 0.025(10) 0.006(7) -0.006(8) -0.011(7)
C20 0.018(4) 0.017(4) 0.017(4) -0.0003(18) -0.0038(19) -0.0037(19)
C18 0.022(9) 0.024(9) 0.026(10) 0.008(7) 0.004(7) -0.005(7)
C32 0.023(9) 0.027(9) 0.014(9) 0.007(7) -0.002(7) -0.008(7)
C36 0.023(9) 0.045(11) 0.019(10) 0.004(8) 0.009(7) -0.015(8)
C88 0.09(2) 0.046(14) 0.031(13) 0.005(10) -0.009(13) 0.004(13)
C21 0.017(8) 0.033(10) 0.018(9) 0.000(7) -0.001(7) -0.003(7)
C50 0.019(8) 0.024(9) 0.016(9) 0.008(6) 0.002(7) -0.013(7)
C34 0.028(10) 0.031(10) 0.037(11) 0.013(8) -0.020(9) -0.014(8)
C78 0.030(11) 0.039(12) 0.11(2) -0.020(13) -0.020(13) -0.007(9)
C81 0.09(2) 0.048(14) 0.021(12) 0.010(9) 0.000(12) -0.023(13)
C64 0.023(11) 0.049(14) 0.12(2) -0.034(15) -0.022(13) -0.005(10)
C89 0.13(3) 0.040(14) 0.061(18) 0.003(12) -0.046(18) 0.002(14)
C23 0.047(12) 0.023(9) 0.019(10) -0.003(7) 0.001(8) -0.001(8)
C59 0.035(11) 0.045(11) 0.026(11) -0.003(8) -0.001(8) -0.019(9)
C22 0.022(9) 0.031(10) 0.024(10) 0.000(8) 0.001(7) 0.003(7)
C26 0.019(8) 0.020(8) 0.022(9) 0.003(7) -0.012(7) 0.000(6)
C72 0.031(10) 0.060(13) 0.031(11) 0.010(9) -0.005(9) -0.028(10)
C60 0.018(8) 0.034(10) 0.023(10) -0.009(8) 0.002(7) 0.000(7)
C17 0.022(9) 0.043(11) 0.028(10) 0.015(8) -0.013(8) -0.012(8)
C86 0.10(2) 0.027(13) 0.08(2) 0.017(12) 0.015(17) 0.004(13)
C71 0.037(12) 0.068(15) 0.039(13) -0.003(11) 0.001(10) -0.015(10)
C51 0.028(10) 0.027(10) 0.041(12) -0.003(8) -0.009(8) -0.011(8)
C35 0.026(10) 0.036(10) 0.032(11) 0.016(8) -0.011(8) -0.017(8)
C54 0.044(12) 0.035(10) 0.030(11) 0.016(8) -0.014(9) -0.026(9)
C15 0.020(9) 0.041(10) 0.011(8) 0.009(7) -0.002(7) -0.010(7)
C85 0.18(3) 0.030(13) 0.09(2) 0.019(13) -0.06(2) -0.046(17)
C46 0.048(12) 0.035(10) 0.018(10) -0.004(8) -0.007(9) -0.017(9)
C52 0.015(9) 0.029(10) 0.085(17) -0.008(10) 0.002(10) -0.009(8)
C37 0.023(9) 0.040(10) 0.012(9) 0.000(7) 0.001(7) -0.015(8)
C63 0.028(10) 0.037(11) 0.072(16) -0.014(11) 0.003(10) -0.016(9)
C57 0.027(10) 0.051(12) 0.041(12) 0.002(9) -0.017(9) -0.006(9)
C30 0.025(9) 0.041(11) 0.020(10) 0.012(8) -0.005(8) -0.004(8)
C82 0.12(3) 0.029(13) 0.09(2) -0.001(13) 0.013(19) -0.023(14)
C45 0.050(12) 0.035(10) 0.020(10) 0.003(8) -0.018(9) -0.022(9)
C44 0.028(9) 0.024(9) 0.023(9) 0.005(7) -0.011(7) -0.009(7)
C83 0.21(4) 0.020(12) 0.054(19) -0.008(12) 0.04(2) -0.036(18)
C11 0.033(10) 0.023(9) 0.011(8) 0.008(6) 0.002(7) -0.004(7)
C58 0.052(13) 0.067(15) 0.035(13) -0.004(10) -0.017(10) -0.024(11)
C79 0.035(11) 0.039(12) 0.079(17) -0.018(11) -0.031(12) 0.002(9)
C65 0.023(11) 0.092(19) 0.070(18) -0.046(16) -0.026(12) 0.020(11)
C77 0.040(13) 0.13(2) 0.070(19) -0.069(19) 0.026(12) -0.058(15)
C92 0.114(7) 0.040(7) 0.074(7) -0.0053(19) -0.018(2) -0.019(3)
C91 0.174(6) 0.018(6) 0.047(6) -0.0059(19) -0.032(2) -0.013(2)
C93 0.184(8) 0.029(7) 0.041(8) -0.0069(19) -0.022(2) -0.024(3)
O7 0.013(5) 0.022(5) 0.006(5) 0.006(4) -0.002(4) -0.008(4)
O1 0.039(7) 0.019(6) 0.019(6) 0.002(5) -0.010(5) -0.012(5)

loop_
_atom_type_symbol
_atom_type_description
_atom_type_scat_dispersion_real
_atom_type_scat_dispersion_imag
_atom_type_scat_source
C C 0.0033 0.0016 'International Tables Vol C Tables 4.2.6.8 and 6.1.1.4'
H H 0.0000 0.0000 'International Tables Vol C Tables 4.2.6.8 and 6.1.1.4'
N N 0.0061 0.0033 'International Tables Vol C Tables 4.2.6.8 and 6.1.1.4'
O O 0.0106 0.0060 'International Tables Vol C Tables 4.2.6.8 and 6.1.1.4'
P P 0.1023 0.0942 'International Tables Vol C Tables 4.2.6.8 and 6.1.1.4'
Cl Cl 0.1484 0.1585 'International Tables Vol C Tables 4.2.6.8 and 6.1.1.4'
Te Te -0.5308 1.6751 'International Tables Vol C Tables 4.2.6.8 and 6.1.1.4'

loop_
_geom_angle_atom_site_label_1
_geom_angle_atom_site_label_2
_geom_angle_atom_site_label_3
_geom_angle
O7 Te1 O8 84.5(4)
O7 Te1 O16 84.5(4)
O8 Te1 O16 169.0(3)
O7 Te1 O12 80.8(4)
O8 Te1 O12 90.5(4)
O16 Te1 O12 87.8(4)
O7 Te1 O20 80.7(4)
O8 Te1 O20 87.6(4)
O16 Te1 O20 90.6(4)
O12 Te1 O20 161.6(4)
O12 Te2 O6 95.3(4)
O12 Te2 C8 91.4(5)
O6 Te2 C8 87.5(5)
O12 Te2 O1 87.9(4)
O6 Te2 O1 169.5(4)
C8 Te2 O1 82.4(5)
O16 Te3 O6 91.9(4)
O16 Te3 C20 92.6(5)
O6 Te3 C20 87.8(5)
O16 Te3 O4 84.2(4)
O6 Te3 O4 166.9(4)
C20 Te3 O4 79.9(5)
O20 Te4 O5 95.4(4)
O20 Te4 C39 91.3(5)
O5 Te4 C39 87.1(5)
O20 Te4 O3 87.8(4)
O5 Te4 O3 169.5(4)
C39 Te4 O3 82.7(5)
O8 Te5 O5 92.1(4)
O8 Te5 C48 92.8(5)
O5 Te5 C48 87.5(5)
O8 Te5 O2 84.1(4)
O5 Te5 O2 167.1(4)
C48 Te5 O2 80.4(5)
O2 P1 O1 116.9(6)
O2 P1 C68 106.9(7)
O1 P1 C68 108.4(6)
O2 P1 C74 106.7(7)
O1 P1 C74 108.4(7)
C68 P1 C74 109.4(7)
O3 P2 O4 116.6(6)
O3 P2 C62 108.5(7)
O4 P2 C62 107.2(7)
O3 P2 C61 109.0(7)
O4 P2 C61 105.7(7)
C62 P2 C61 109.6(7)
C9 C8 C13 119.4(14)
C9 C8 Te2 119.2(11)
C13 C8 Te2 121.3(11)
P2 O3 Te4 139.7(6)
Te2 O12 Te1 113.3(5)
C40 C39 C38 120.9(14)
C40 C39 Te4 118.3(11)
C38 C39 Te4 120.8(11)
C57 C56 C61 112.4(14)
P2 O4 Te3 132.1(6)
Te3 O16 Te1 113.9(4)
P1 O2 Te5 132.0(6)
C39 C40 C41 119.2(15)
C8 C9 C10 120.8(14)
Te4 O20 Te1 113.3(4)
C70 C69 C68 112.3(13)
C47 C49 C48 119.9(14)
C47 C49 N7 116.4(14)
C48 C49 N7 123.7(13)
N7 N8 C50 117.8(13)
Te5 O8 Te1 114.1(4)
N3 N4 C26 117.5(12)
Te4 O5 Te5 122.8(5)
Te2 O6 Te3 123.1(5)
C44 C48 C49 119.2(14)
C44 C48 Te5 119.4(11)
C49 C48 Te5 121.4(10)
C28 C29 C30 119.8(17)
C28 C27 C26 118.9(17)
C62 C67 C66 110.7(15)
C74 C75 C76 111.9(14)
N6 N5 C13 112.7(12)
N2 N1 C38 112.5(12)
C71 C70 C69 111.5(16)
C54 C53 C52 121.4(17)
C11 C10 C9 119.9(14)
C30 C31 C26 119.4(15)
N4 N3 C25 112.0(12)
N8 N7 C49 112.4(12)
C42 C43 C38 119.7(15)
C72 C73 C68 113.0(15)
N1 N2 C32 114.3(12)
C81 C80 C85 121(3)
C42 C41 C40 121.1(14)
N5 N6 C14 114.0(12)
C67 C62 C63 111.5(15)
C67 C62 P2 112.6(11)
C63 C62 P2 108.5(12)
C41 C42 C43 119.0(15)
C50 C55 C54 120.4(16)
C39 C38 C43 120.0(14)
C39 C38 N1 126.2(14)
C43 C38 N1 113.8(13)
C23 C24 C25 120.7(15)
C46 C47 C49 120.7(16)
C77 C76 C75 110.2(18)
C20 C25 C24 119.2(14)
C20 C25 N3 124.7(14)
C24 C25 N3 116.1(14)
C11 C12 C13 120.0(14)
C29 C28 C27 121.7(17)
C60 C61 C56 110.5(13)
C60 C61 P2 110.6(11)
C56 C61 P2 108.8(11)
C65 C66 C67 110.5(19)
C88 C87 C86 122(3)
C8 C13 C12 120.7(14)
C8 C13 N5 125.5(14)
C12 C13 N5 113.8(13)
C15 C14 C19 120.0(14)
C15 C14 N6 122.0(14)
C19 C14 N6 117.9(14)
C73 C68 C69 108.4(14)
C73 C68 P1 108.6(11)
C69 C68 P1 110.3(10)
C14 C19 C18 120.1(15)
C75 C74 C79 111.9(16)
C75 C74 P1 113.1(10)
C79 C74 P1 108.4(12)
C15 C16 C17 119.4(16)
C32 C33 C34 119.7(16)
C21 C20 C25 119.9(14)
C21 C20 Te3 119.6(11)
C25 C20 Te3 120.5(11)
C17 C18 C19 119.6(16)
C33 C32 C37 119.8(15)
C33 C32 N2 117.5(14)
C37 C32 N2 122.6(13)
C37 C36 C35 120.5(16)
C87 C88 C89 121(3)
C20 C21 C22 119.8(15)
C55 C50 C51 120.5(14)
C55 C50 N8 115.4(13)
C51 C50 N8 124.0(14)
C35 C34 C33 120.3(16)
C79 C78 C77 110.7(18)
C80 C81 C82 121(2)
C65 C64 C63 112.3(19)
C88 C89 C91 117(3)
C24 C23 C22 119.3(16)
C58 C59 C60 109.4(15)
C23 C22 C21 121.1(16)
C27 C26 C31 120.1(15)
C27 C26 N4 124.9(15)
C31 C26 N4 114.9(13)
C71 C72 C73 110.4(15)
C61 C60 C59 112.8(13)
C18 C17 C16 121.1(15)
C92 C86 C87 116(3)
C70 C71 C72 111.3(16)
C50 C51 C52 119.0(16)
C34 C35 C36 119.2(15)
C53 C54 C55 118.4(17)
C14 C15 C16 119.7(15)
C93 C85 C80 116(3)
C47 C46 C45 119.5(15)
C53 C52 C51 120.1(17)
C36 C37 C32 120.4(15)
C64 C63 C62 111.8(16)
C58 C57 C56 110.8(16)
C31 C30 C29 120.1(17)
C81 C82 C83 118(3)
C46 C45 C44 120.6(16)
C48 C44 C45 120.1(16)
C93 C83 C82 119(3)
C10 C11 C12 119.1(15)
C57 C58 C59 111.3(15)
C78 C79 C74 111.4(16)
C64 C65 C66 110.9(16)
C76 C77 C78 111.1(18)
C91 C92 C86 124(3)
C92 C91 C89 121(3)
C83 C93 C85 125(3)
P1 O1 Te2 139.4(6)

loop_
_geom_bond_atom_site_label_1
_geom_bond_atom_site_label_2
_geom_bond_distance
Te1 O7 1.896(9)
Te1 O8 2.076(10)
Te1 O16 2.079(9)
Te1 O12 2.100(10)
Te1 O20 2.101(10)
Te2 O12 1.900(9)
Te2 O6 1.971(9)
Te2 C8 2.137(15)
Te2 O1 2.411(10)
Te3 O16 1.894(9)
Te3 O6 1.987(9)
Te3 C20 2.128(15)
Te3 O4 2.308(11)
Te4 O20 1.904(9)
Te4 O5 1.973(9)
Te4 C39 2.144(14)
Te4 O3 2.409(10)
Te5 O8 1.897(10)
Te5 O5 1.992(9)
Te5 C48 2.119(14)
Te5 O2 2.323(10)
P1 O2 1.517(10)
P1 O1 1.519(10)
P1 C68 1.809(16)
P1 C74 1.810(16)
P2 O3 1.514(10)
P2 O4 1.534(12)
P2 C62 1.817(15)
P2 C61 1.823(15)
C8 C9 1.37(2)
C8 C13 1.38(2)
C39 C40 1.37(2)
C39 C38 1.38(2)
C56 C57 1.52(2)
C56 C61 1.53(2)
C40 C41 1.40(2)
C9 C10 1.40(2)
C69 C70 1.52(2)
C69 C68 1.55(2)
C49 C47 1.39(2)
C49 C48 1.40(2)
C49 N7 1.421(18)
N8 N7 1.262(16)
N8 C50 1.408(18)
N4 N3 1.245(17)
N4 C26 1.405(19)
C48 C44 1.368(19)
C29 C28 1.37(3)
C29 C30 1.39(2)
C27 C28 1.38(2)
C27 C26 1.39(2)
C67 C62 1.51(2)
C67 C66 1.54(2)
C75 C74 1.51(2)
C75 C76 1.54(2)
N5 N6 1.255(18)
N5 C13 1.439(18)
N1 N2 1.261(17)
N1 C38 1.426(18)
C70 C71 1.51(3)
C53 C54 1.37(3)
C53 C52 1.38(3)
C10 C11 1.39(2)
C31 C30 1.38(2)
C31 C26 1.40(2)
N3 C25 1.429(19)
C43 C42 1.39(2)
C43 C38 1.41(2)
C73 C72 1.52(3)
C73 C68 1.54(2)
N2 C32 1.423(19)
C80 C81 1.34(3)
C80 C85 1.40(3)
C41 C42 1.39(2)
N6 C14 1.426(19)
C62 C63 1.53(2)
C55 C50 1.38(2)
C55 C54 1.40(2)
C24 C23 1.36(2)
C24 C25 1.40(2)
C47 C46 1.36(2)
C76 C77 1.50(3)
C25 C20 1.39(2)
C12 C11 1.39(2)
C12 C13 1.40(2)
C61 C60 1.52(2)
C66 C65 1.51(3)
C87 C88 1.35(3)
C87 C86 1.41(3)
C14 C15 1.38(2)
C14 C19 1.39(2)
C19 C18 1.39(2)
C74 C79 1.53(2)
C16 C15 1.39(2)
C16 C17 1.39(2)
C33 C32 1.37(2)
C33 C34 1.41(2)
C20 C21 1.36(2)
C18 C17 1.35(2)
C32 C37 1.38(2)
C36 C37 1.37(2)
C36 C35 1.40(2)
C88 C89 1.40(3)
C21 C22 1.39(2)
C50 C51 1.39(2)
C34 C35 1.37(2)
C78 C79 1.52(3)
C78 C77 1.53(3)
C81 C82 1.40(3)
C64 C65 1.49(3)
C64 C63 1.51(3)
C89 C91 1.43(4)
C23 C22 1.36(2)
C59 C58 1.53(3)
C59 C60 1.54(2)
C72 C71 1.51(3)
C86 C92 1.40(4)
C51 C52 1.39(2)
C85 C93 1.37(4)
C46 C45 1.38(2)
C57 C58 1.49(3)
C82 C83 1.41(4)
C45 C44 1.39(2)
C83 C93 1.33(4)
C92 C91 1.30(4)
